data_4342616
loop_
_publ_author_name
'Falaise, Cl\'ement'
'Charles, Jean-S\'ebastien'
'Volkringer, Christophe'
'Loiseau, Thierry'

_publ_section_title
;
 Thorium Terephthalates Coordination Polymers Synthesized in Solvothermal
 DMF/H2O System.
;
_journal_issue 5
_journal_name_full 'Inorganic chemistry'
_journal_page_first 2235
_journal_paper_doi 10.1021/ic502725y
_journal_volume 54
_journal_year 2015
_chemical_formula_sum 'C48 H24 O38 Th6'
_chemical_formula_weight 2600.91
_chemical_name_systematic
;
 ?
;
_space_group_IT_number 225
_symmetry_cell_setting cubic
_symmetry_space_group_name_Hall '-F 4 2 3'
_symmetry_space_group_name_H-M 'F m -3 m'
_atom_sites_solution_hydrogens geom
_atom_sites_solution_primary direct
_atom_sites_solution_secondary difmap
_audit_creation_method SHELXL-97
_cell_angle_alpha 90.00
_cell_angle_beta 90.00
_cell_angle_gamma 90.00
_cell_formula_units_Z 4
_cell_length_a 21.9606(13)
_cell_length_b 21.9606(13)
_cell_length_c 21.9606(13)
_cell_measurement_reflns_used 7002
_cell_measurement_temperature 293(2)
_cell_measurement_theta_max 30.419
_cell_measurement_theta_min 2.6235
_cell_volume 10590.9(11)
_computing_structure_refinement 'SHELXL-97 (Sheldrick, 2008)'
_diffrn_ambient_temperature 293(2)
_diffrn_measured_fraction_theta_full 1.000
_diffrn_measured_fraction_theta_max 1.000
_diffrn_radiation_monochromator graphite
_diffrn_radiation_source 'fine-focus sealed tube'
_diffrn_radiation_type MoK\a
_diffrn_radiation_wavelength 0.71073
_diffrn_reflns_av_R_equivalents 0.0335
_diffrn_reflns_av_sigmaI/netI 0.0146
_diffrn_reflns_limit_h_max 23
_diffrn_reflns_limit_h_min -26
_diffrn_reflns_limit_k_max 31
_diffrn_reflns_limit_k_min -17
_diffrn_reflns_limit_l_max 28
_diffrn_reflns_limit_l_min -31
_diffrn_reflns_number 15897
_diffrn_reflns_theta_full 30.44
_diffrn_reflns_theta_max 30.44
_diffrn_reflns_theta_min 1.61
_exptl_absorpt_coefficient_mu 8.45
_exptl_absorpt_correction_T_max 0.7461
_exptl_absorpt_correction_T_min 0.7093
_exptl_absorpt_correction_type empirical
_exptl_absorpt_process_details sadabs
_exptl_crystal_colour yellow
_exptl_crystal_density_diffrn 1.631
_exptl_crystal_density_method 'not measured'
_exptl_crystal_description octahedra
_exptl_crystal_F_000 14700
_exptl_crystal_size_max 0.15
_exptl_crystal_size_mid 0.1
_exptl_crystal_size_min 0.06
_refine_diff_density_max 2.180
_refine_diff_density_min -0.946
_refine_diff_density_rms 0.234
_refine_ls_extinction_method none
_refine_ls_goodness_of_fit_ref 1.320
_refine_ls_hydrogen_treatment constr
_refine_ls_matrix_type full
_refine_ls_number_parameters 30
_refine_ls_number_reflns 873
_refine_ls_number_restraints 0
_refine_ls_restrained_S_all 1.320
_refine_ls_R_factor_all 0.0330
_refine_ls_R_factor_gt 0.0293
_refine_ls_shift/su_max 0.000
_refine_ls_shift/su_mean 0.000
_refine_ls_structure_factor_coef Fsqd
_refine_ls_weighting_details 'calc w=1/[\s^2^(Fo^2^)+(0.0645P)^2^+162.4153P] where P=(Fo^2^+2Fc^2^)/3'
_refine_ls_weighting_scheme calc
_refine_ls_wR_factor_gt 0.1154
_refine_ls_wR_factor_ref 0.1183
_reflns_number_gt 796
_reflns_number_total 873
_reflns_threshold_expression >2\s(I)
_cod_data_source_file ic502725y_si_004.cif
_cod_data_source_block uio
_cod_original_sg_symbol_H-M 'F m-3m'
_cod_original_formula_sum ' C48 H24 O38 Th6 '
_cod_database_code 4342616

loop_
_symmetry_equiv_pos_as_xyz
'x, y, z'
'-x, -y, z'
'-x, y, -z'
'x, -y, -z'
'z, x, y'
'z, -x, -y'
'-z, -x, y'
'-z, x, -y'
'y, z, x'
'-y, z, -x'
'y, -z, -x'
'-y, -z, x'
'y, x, -z'
'-y, -x, -z'
'y, -x, z'
'-y, x, z'
'x, z, -y'
'-x, z, y'
'-x, -z, -y'
'x, -z, y'
'z, y, -x'
'z, -y, x'
'-z, y, x'
'-z, -y, -x'
'x, y+1/2, z+1/2'
'-x, -y+1/2, z+1/2'
'-x, y+1/2, -z+1/2'
'x, -y+1/2, -z+1/2'
'z, x+1/2, y+1/2'
'z, -x+1/2, -y+1/2'
'-z, -x+1/2, y+1/2'
'-z, x+1/2, -y+1/2'
'y, z+1/2, x+1/2'
'-y, z+1/2, -x+1/2'
'y, -z+1/2, -x+1/2'
'-y, -z+1/2, x+1/2'
'y, x+1/2, -z+1/2'
'-y, -x+1/2, -z+1/2'
'y, -x+1/2, z+1/2'
'-y, x+1/2, z+1/2'
'x, z+1/2, -y+1/2'
'-x, z+1/2, y+1/2'
'-x, -z+1/2, -y+1/2'
'x, -z+1/2, y+1/2'
'z, y+1/2, -x+1/2'
'z, -y+1/2, x+1/2'
'-z, y+1/2, x+1/2'
'-z, -y+1/2, -x+1/2'
'x+1/2, y, z+1/2'
'-x+1/2, -y, z+1/2'
'-x+1/2, y, -z+1/2'
'x+1/2, -y, -z+1/2'
'z+1/2, x, y+1/2'
'z+1/2, -x, -y+1/2'
'-z+1/2, -x, y+1/2'
'-z+1/2, x, -y+1/2'
'y+1/2, z, x+1/2'
'-y+1/2, z, -x+1/2'
'y+1/2, -z, -x+1/2'
'-y+1/2, -z, x+1/2'
'y+1/2, x, -z+1/2'
'-y+1/2, -x, -z+1/2'
'y+1/2, -x, z+1/2'
'-y+1/2, x, z+1/2'
'x+1/2, z, -y+1/2'
'-x+1/2, z, y+1/2'
'-x+1/2, -z, -y+1/2'
'x+1/2, -z, y+1/2'
'z+1/2, y, -x+1/2'
'z+1/2, -y, x+1/2'
'-z+1/2, y, x+1/2'
'-z+1/2, -y, -x+1/2'
'x+1/2, y+1/2, z'
'-x+1/2, -y+1/2, z'
'-x+1/2, y+1/2, -z'
'x+1/2, -y+1/2, -z'
'z+1/2, x+1/2, y'
'z+1/2, -x+1/2, -y'
'-z+1/2, -x+1/2, y'
'-z+1/2, x+1/2, -y'
'y+1/2, z+1/2, x'
'-y+1/2, z+1/2, -x'
'y+1/2, -z+1/2, -x'
'-y+1/2, -z+1/2, x'
'y+1/2, x+1/2, -z'
'-y+1/2, -x+1/2, -z'
'y+1/2, -x+1/2, z'
'-y+1/2, x+1/2, z'
'x+1/2, z+1/2, -y'
'-x+1/2, z+1/2, y'
'-x+1/2, -z+1/2, -y'
'x+1/2, -z+1/2, y'
'z+1/2, y+1/2, -x'
'z+1/2, -y+1/2, x'
'-z+1/2, y+1/2, x'
'-z+1/2, -y+1/2, -x'
'-x, -y, -z'
'x, y, -z'
'x, -y, z'
'-x, y, z'
'-z, -x, -y'
'-z, x, y'
'z, x, -y'
'z, -x, y'
'-y, -z, -x'
'y, -z, x'
'-y, z, x'
'y, z, -x'
'-y, -x, z'
'y, x, z'
'-y, x, -z'
'y, -x, -z'
'-x, -z, y'
'x, -z, -y'
'x, z, y'
'-x, z, -y'
'-z, -y, x'
'-z, y, -x'
'z, -y, -x'
'z, y, x'
'-x, -y+1/2, -z+1/2'
'x, y+1/2, -z+1/2'
'x, -y+1/2, z+1/2'
'-x, y+1/2, z+1/2'
'-z, -x+1/2, -y+1/2'
'-z, x+1/2, y+1/2'
'z, x+1/2, -y+1/2'
'z, -x+1/2, y+1/2'
'-y, -z+1/2, -x+1/2'
'y, -z+1/2, x+1/2'
'-y, z+1/2, x+1/2'
'y, z+1/2, -x+1/2'
'-y, -x+1/2, z+1/2'
'y, x+1/2, z+1/2'
'-y, x+1/2, -z+1/2'
'y, -x+1/2, -z+1/2'
'-x, -z+1/2, y+1/2'
'x, -z+1/2, -y+1/2'
'x, z+1/2, y+1/2'
'-x, z+1/2, -y+1/2'
'-z, -y+1/2, x+1/2'
'-z, y+1/2, -x+1/2'
'z, -y+1/2, -x+1/2'
'z, y+1/2, x+1/2'
'-x+1/2, -y, -z+1/2'
'x+1/2, y, -z+1/2'
'x+1/2, -y, z+1/2'
'-x+1/2, y, z+1/2'
'-z+1/2, -x, -y+1/2'
'-z+1/2, x, y+1/2'
'z+1/2, x, -y+1/2'
'z+1/2, -x, y+1/2'
'-y+1/2, -z, -x+1/2'
'y+1/2, -z, x+1/2'
'-y+1/2, z, x+1/2'
'y+1/2, z, -x+1/2'
'-y+1/2, -x, z+1/2'
'y+1/2, x, z+1/2'
'-y+1/2, x, -z+1/2'
'y+1/2, -x, -z+1/2'
'-x+1/2, -z, y+1/2'
'x+1/2, -z, -y+1/2'
'x+1/2, z, y+1/2'
'-x+1/2, z, -y+1/2'
'-z+1/2, -y, x+1/2'
'-z+1/2, y, -x+1/2'
'z+1/2, -y, -x+1/2'
'z+1/2, y, x+1/2'
'-x+1/2, -y+1/2, -z'
'x+1/2, y+1/2, -z'
'x+1/2, -y+1/2, z'
'-x+1/2, y+1/2, z'
'-z+1/2, -x+1/2, -y'
'-z+1/2, x+1/2, y'
'z+1/2, x+1/2, -y'
'z+1/2, -x+1/2, y'
'-y+1/2, -z+1/2, -x'
'y+1/2, -z+1/2, x'
'-y+1/2, z+1/2, x'
'y+1/2, z+1/2, -x'
'-y+1/2, -x+1/2, z'
'y+1/2, x+1/2, z'
'-y+1/2, x+1/2, -z'
'y+1/2, -x+1/2, -z'
'-x+1/2, -z+1/2, y'
'x+1/2, -z+1/2, -y'
'x+1/2, z+1/2, y'
'-x+1/2, z+1/2, -y'
'-z+1/2, -y+1/2, x'
'-z+1/2, y+1/2, -x'
'z+1/2, -y+1/2, -x'
'z+1/2, y+1/2, x'

loop_
_atom_site_label
_atom_site_type_symbol
_atom_site_fract_x
_atom_site_fract_y
_atom_site_fract_z
_atom_site_U_iso_or_equiv
_atom_site_adp_type
_atom_site_occupancy
_atom_site_symmetry_multiplicity
_atom_site_calc_flag
_atom_site_refinement_flags
O2 O 0.1746(3) -0.1018(3) 0.0000 0.0430(16) Uani 1 2 d S
OW1 O 0.2492(7) 0.0000 0.0000 0.062(4) Uani 1 8 d S
C1 C 0.1569(3) -0.1569(3) 0.0000 0.034(2) Uani 1 4 d S
C2 C 0.2050(3) -0.2050(3) 0.0000 0.044(3) Uani 1 4 d S
C3 C 0.2650(5) -0.1897(5) 0.0000 0.150(11) Uani 1 2 d S
H3 H 0.2762 -0.1488 0.0000 0.179 Uiso 1 2 calc SR
O1 O 0.0618(5) 0.0618(5) 0.0618(5) 0.065(5) Uani 1 6 d S
Th1 Th 0.128560(19) 0.0000 0.0000 0.01383(19) Uani 1 8 d S

loop_
_atom_site_aniso_label
_atom_site_aniso_U_11
_atom_site_aniso_U_22
_atom_site_aniso_U_33
_atom_site_aniso_U_23
_atom_site_aniso_U_13
_atom_site_aniso_U_12
O2 0.030(3) 0.023(3) 0.075(5) 0.000 0.000 0.015(2)
OW1 0.027(7) 0.080(7) 0.080(7) 0.000 0.000 0.000
C1 0.026(4) 0.026(4) 0.050(8) 0.000 0.000 0.013(4)
C2 0.023(3) 0.023(3) 0.088(11) 0.000 0.000 0.016(4)
C3 0.031(6) 0.017(5) 0.40(3) 0.000 0.000 0.011(4)
O1 0.065(5) 0.065(5) 0.065(5) 0.050(6) 0.050(6) 0.050(6)
Th1 0.0103(2) 0.0156(2) 0.0156(2) 0.000 0.000 0.000

loop_
_atom_type_symbol
_atom_type_description
_atom_type_scat_dispersion_real
_atom_type_scat_dispersion_imag
_atom_type_scat_source
C C 0.0033 0.0016 'International Tables Vol C Tables 4.2.6.8 and 6.1.1.4'
H H 0.0000 0.0000 'International Tables Vol C Tables 4.2.6.8 and 6.1.1.4'
O O 0.0106 0.0060 'International Tables Vol C Tables 4.2.6.8 and 6.1.1.4'
Th Th -7.2400 8.8979 'International Tables Vol C Tables 4.2.6.8 and 6.1.1.4'

loop_
_geom_angle_atom_site_label_1
_geom_angle_atom_site_label_2
_geom_angle_atom_site_label_3
_geom_angle
_geom_angle_site_symmetry_1
_geom_angle_site_symmetry_3
C1 O2 Th1 137.8(6) . .
O2 C1 O2 125.7(10) . 109
O2 C1 C2 117.1(5) . .
O2 C1 C2 117.1(5) 109 .
C3 C2 C3 118.7(12) . 109
C3 C2 C1 120.7(6) . .
C3 C2 C1 120.7(6) 109 .
C2 C3 C3 120.7(6) . 85_545
Th1 O1 Th1 111.5(4) . 9
Th1 O1 Th1 111.5(4) . 5
Th1 O1 Th1 111.5(4) 9 5
O1 Th1 O1 68.4(4) 4 99
O1 Th1 O1 68.4(4) 4 98
O1 Th1 O1 105.2(8) 99 98
O1 Th1 O1 105.2(8) 4 .
O1 Th1 O1 68.4(4) 99 .
O1 Th1 O1 68.4(4) 98 .
O1 Th1 O2 139.65(9) 4 99
O1 Th1 O2 139.65(9) 99 99
O1 Th1 O2 74.8(3) 98 99
O1 Th1 O2 74.8(3) . 99
O1 Th1 O2 139.65(9) 4 17
O1 Th1 O2 74.8(3) 99 17
O1 Th1 O2 139.65(9) 98 17
O1 Th1 O2 74.8(3) . 17
O2 Th1 O2 80.23(12) 99 17
O1 Th1 O2 74.8(3) 4 .
O1 Th1 O2 74.8(3) 99 .
O1 Th1 O2 139.65(9) 98 .
O1 Th1 O2 139.65(9) . .
O2 Th1 O2 131.3(3) 99 .
O2 Th1 O2 80.23(12) 17 .
O1 Th1 O2 74.8(3) 4 115
O1 Th1 O2 139.65(9) 99 115
O1 Th1 O2 74.8(3) 98 115
O1 Th1 O2 139.65(9) . 115
O2 Th1 O2 80.23(12) 99 115
O2 Th1 O2 131.3(3) 17 115
O2 Th1 O2 80.23(12) . 115
O1 Th1 OW1 127.4(4) 4 .
O1 Th1 OW1 127.4(4) 99 .
O1 Th1 OW1 127.4(4) 98 .
O1 Th1 OW1 127.4(4) . .
O2 Th1 OW1 65.67(16) 99 .
O2 Th1 OW1 65.67(16) 17 .
O2 Th1 OW1 65.67(16) . .
O2 Th1 OW1 65.67(16) 115 .
O1 Th1 Th1 34.24(19) 4 105
O1 Th1 Th1 88.2(4) 99 105
O1 Th1 Th1 34.24(19) 98 105
O1 Th1 Th1 88.2(4) . 105
O2 Th1 Th1 106.94(10) 99 105
O2 Th1 Th1 159.33(16) 17 105
O2 Th1 Th1 106.94(10) . 105
O2 Th1 Th1 69.33(16) 115 105
OW1 Th1 Th1 135.0 . 105
O1 Th1 Th1 34.24(19) 4 101
O1 Th1 Th1 34.24(19) 99 101
O1 Th1 Th1 88.2(4) 98 101
O1 Th1 Th1 88.2(4) . 101
O2 Th1 Th1 159.33(16) 99 101
O2 Th1 Th1 106.94(10) 17 101
O2 Th1 Th1 69.33(16) . 101
O2 Th1 Th1 106.94(10) 115 101
OW1 Th1 Th1 135.0 . 101
Th1 Th1 Th1 60.0 105 101
O1 Th1 Th1 88.2(4) 4 9
O1 Th1 Th1 34.24(19) 99 9
O1 Th1 Th1 88.2(4) 98 9
O1 Th1 Th1 34.24(19) . 9
O2 Th1 Th1 106.94(10) 99 9
O2 Th1 Th1 69.33(16) 17 9
O2 Th1 Th1 106.94(10) . 9
O2 Th1 Th1 159.33(16) 115 9
OW1 Th1 Th1 135.0 . 9
Th1 Th1 Th1 90.0 105 9
Th1 Th1 Th1 60.0 101 9

loop_
_geom_bond_atom_site_label_1
_geom_bond_atom_site_label_2
_geom_bond_distance
_geom_bond_site_symmetry_2
O2 C1 1.270(8) .
O2 Th1 2.454(5) .
OW1 Th1 2.650(15) .
C1 O2 1.270(8) 109
C1 C2 1.496(15) .
C2 C3 1.359(13) .
C2 C3 1.359(13) 109
C3 C3 1.41(2) 85_545
O1 Th1 2.415(6) .
O1 Th1 2.415(6) 9
O1 Th1 2.415(6) 5
Th1 O1 2.415(6) 4
Th1 O1 2.415(6) 99
Th1 O1 2.415(6) 98
Th1 O2 2.454(5) 99
Th1 O2 2.454(5) 17
Th1 O2 2.454(5) 115
Th1 Th1 3.9927(6) 105
Th1 Th1 3.9927(6) 101
Th1 Th1 3.9927(6) 9
